data_2102733
loop_
_publ_author_name
'Imaz, Inhar'
'Pechev, Stanislav'
'Gravereau, Pierre'
'Chaminade, Jean-Pierre'
'Kosseva, Iovka'
'Peshev, Pavel'
'Bouree, Francoise'

_publ_section_title
;
 Structural filiations in the new complex titanates
 SrLi<i>M</i>Ti~4~O~11~ (<i>M</i> = Cr, Fe)
;
_journal_coeditor_code LC5052
_journal_issue 1
_journal_name_full 'Acta Crystallographica Section B'
_journal_page_first 26
_journal_page_last 36
_journal_paper_doi 10.1107/S0108768106041929
_journal_volume 63
_journal_year 2007
_chemical_formula_moiety 'Cr Li O11 Sr Ti4'
_chemical_formula_sum 'Cr Li O11 Sr Ti4'
_chemical_formula_weight 514.16
_space_group_crystal_system orthorhombic
_space_group_IT_number 62
_space_group_name_Hall '-P 2ac 2n'
_space_group_name_H-M_alt 'P n m a'
_audit_creation_method 'WinGX routine CIF_UPDATE'
_cell_angle_alpha 90
_cell_angle_beta 90
_cell_angle_gamma 90
_cell_formula_units_Z 4
_cell_length_a 13.798(2)
_cell_length_b 5.7630(10)
_cell_length_c 9.890(2)
_cell_measurement_reflns_used 41
_cell_measurement_temperature 293(2)
_cell_measurement_theta_max 24.7
_cell_measurement_theta_min 1.0
_cell_volume 786.4(2)
_computing_cell_refinement DENZO-SCALEPACK(Otwinovski,Minor,1997)
_computing_data_collection 'Collect, Nonius B.V., 1999)'
_computing_data_reduction DENZO-SCALEPACK(Otwinovski,Minor,1997)
_computing_structure_refinement 'SHELXL-97 (Sheldrick, 1997)'
_computing_structure_solution 'SHELXS-97 (Sheldrick, 1997)'
_diffrn_measured_fraction_theta_full 0.998
_diffrn_measured_fraction_theta_max 0.998
_diffrn_measurement_device 'Nonius KappaCCD'
_diffrn_measurement_device_type 'four circle diffractometer'
_diffrn_measurement_method 'phi and omega scans'
_diffrn_radiation_type MoK\a
_diffrn_radiation_wavelength 0.71073
_diffrn_reflns_av_R_equivalents 0.047
_diffrn_reflns_limit_h_max 19
_diffrn_reflns_limit_h_min -17
_diffrn_reflns_limit_k_max 8
_diffrn_reflns_limit_k_min -7
_diffrn_reflns_limit_l_max 13
_diffrn_reflns_limit_l_min -13
_diffrn_reflns_number 6546
_diffrn_reflns_theta_full 30.03
_diffrn_reflns_theta_max 30.03
_diffrn_reflns_theta_min 2.95
_exptl_absorpt_coefficient_mu 11.745
_exptl_absorpt_correction_T_max 0.89
_exptl_absorpt_correction_T_min 0.55
_exptl_absorpt_correction_type multi-scan
_exptl_crystal_colour 'dark green'
_exptl_crystal_density_diffrn 4.343
_exptl_crystal_density_method 'not measured'
_exptl_crystal_description platelet
_exptl_crystal_F_000 876
_exptl_crystal_size_max 0.05
_exptl_crystal_size_mid 0.04
_exptl_crystal_size_min 0.01
_refine_diff_density_max 0.76
_refine_diff_density_min -0.74
_refine_ls_extinction_coef 0.0007(2)
_refine_ls_extinction_expression Fc^*^=kFc[1+0.001xFc^2^\l^3^/sin(2\q)]^-1/4^
_refine_ls_extinction_method SHELXL
_refine_ls_goodness_of_fit_ref 1.18
_refine_ls_matrix_type full
_refine_ls_number_parameters 98
_refine_ls_number_reflns 1243
_refine_ls_number_restraints 0
_refine_ls_restrained_S_all 1.084
_refine_ls_R_factor_gt 0.04
_refine_ls_shift/su_max 0
_refine_ls_structure_factor_coef Fsqd
_refine_ls_weighting_details 'calc w=1/[\s^2^(Fo^2^)+(0.0000P)^2^+8.8912P] where P=(Fo^2^+2Fc^2^)/3'
_refine_ls_weighting_scheme calc
_refine_ls_wR_factor_ref 0.073
_reflns_number_gt 957
_reflns_number_total 1243
_reflns_threshold_expression >2sigma(I)
_cod_data_source_file lc5052.cif
_cod_data_source_block cr4d
_cod_database_code 2102733

loop_
_space_group_symop_id
_space_group_symop_operation_xyz
1 x,y,z
2 -x+1/2,-y,z+1/2
3 x+1/2,-y+1/2,-z+1/2
4 -x,y+1/2,-z
5 -x,-y,-z
6 x+1/2,y,-z+1/2
7 -x+1/2,y+1/2,z+1/2
8 x,-y+1/2,z

loop_
_atom_site_type_symbol
_atom_site_label
_atom_site_fract_x
_atom_site_fract_y
_atom_site_fract_z
_atom_site_U_iso_or_equiv
_atom_site_adp_type
_atom_site_calc_flag
_atom_site_refinement_flags
_atom_site_occupancy
Sr Sr 0.09449(5) 0.25 0.10285(7) 0.01298(18) Uani d S 1
Ti Ti1 0.00081(9) 0.25 0.77065(13) 0.0073(3) Uani d S 1
Ti Ti2 0.33159(9) 0.25 0.89090(13) 0.0084(3) Uani d S 1
Ti Ti3 0.33432(9) 0.25 0.42923(13) 0.0072(3) Uani d S 1
Ti Ti4 0.17188(6) 0.00081(14) 0.66285(8) 0.00692(18) Uani d P 0.5
Cr Cr4 0.17188(6) 0.00081(14) 0.66285(8) 0.00692(18) Uani d P 0.5
Li Li 0.0401(9) 0.25 0.4219(13) 0.014(3) Uani d S 1
O O1 0.0870(3) 0.25 0.6042(5) 0.0066(9) Uani d S 1
O O2 0.2451(3) 0.25 0.7442(5) 0.0069(9) Uani d S 1
O O3 0.2601(3) 0.25 0.2539(5) 0.0067(9) Uani d S 1
O O4 0.3979(3) 0.25 0.0704(5) 0.0055(9) Uani d S 1
O O5 0.4346(3) 0.25 0.5607(5) 0.0095(10) Uani d S 1
O O6 0.2442(2) 0.0014(6) 1.0005(3) 0.0073(6) Uani d . 1
O O7 0.4142(2) 0.0061(6) 0.3270(3) 0.0071(6) Uani d . 1
O O8 0.4144(2) 0.0280(6) 0.8155(3) 0.0072(6) Uani d . 1

loop_
_atom_site_aniso_label
_atom_site_aniso_U_11
_atom_site_aniso_U_22
_atom_site_aniso_U_33
_atom_site_aniso_U_12
_atom_site_aniso_U_13
_atom_site_aniso_U_23
Sr 0.0119(3) 0.0122(3) 0.0148(4) 0 0.0006(3) 0
Ti1 0.0063(5) 0.0076(5) 0.0080(6) 0 0.0009(5) 0
Ti2 0.0071(5) 0.0107(6) 0.0074(6) 0 -0.0011(5) 0
Ti3 0.0073(6) 0.0075(6) 0.0069(6) 0 -0.0009(5) 0
Ti4 0.0070(3) 0.0058(3) 0.0080(4) 0.0006(3) -0.0008(3) 0.0002(3)
Cr4 0.0070(3) 0.0058(3) 0.0080(4) 0.0006(3) -0.0008(3) 0.0002(3)
Li 0.019(6) 0.013(6) 0.009(6) 0 -0.008(5) 0
O1 0.007(2) 0.005(2) 0.008(2) 0 -0.0015(18) 0
O2 0.006(2) 0.008(2) 0.007(2) 0 -0.0013(18) 0
O3 0.006(2) 0.004(2) 0.010(2) 0 0.0008(18) 0
O4 0.002(2) 0.005(2) 0.009(2) 0 0.0010(18) 0
O5 0.009(2) 0.011(2) 0.008(2) 0 -0.0001(19) 0
O6 0.0080(14) 0.0069(15) 0.0069(16) -0.0020(13) -0.0011(13) 0.0003(13)
O7 0.0067(14) 0.0074(15) 0.0072(16) 0.0010(13) -0.0002(13) -0.0014(13)
O8 0.0057(14) 0.0069(15) 0.0090(16) 0.0008(12) 0.0001(12) -0.0004(13)

loop_
_atom_type_symbol
_atom_type_description
_atom_type_scat_dispersion_real
_atom_type_scat_dispersion_imag
_atom_type_scat_source
Sr Sr -1.657 3.264 'International Tables Vol C Tables 4.2.6.8 and 6.1.1.4'
Cr Cr 0.284 0.624 'International Tables Vol C Tables 4.2.6.8 and 6.1.1.4'
Ti Ti 0.248 0.446 'International Tables Vol C Tables 4.2.6.8 and 6.1.1.4'
Li Li 0 0 'International Tables Vol C Tables 4.2.6.8 and 6.1.1.4'
O O 0.0106 0.006 'International Tables Vol C Tables 4.2.6.8 and 6.1.1.4'

loop_
_geom_angle_atom_site_label_1
_geom_angle_atom_site_label_2
_geom_angle_atom_site_label_3
_geom_angle_site_symmetry_1
_geom_angle_site_symmetry_3
_geom_angle
O8 Sr O8 8_665 2_554 74.51(14)
O8 Sr O6 8_665 7_564 90.69(10)
O8 Sr O6 2_554 7_564 130.70(10)
O8 Sr O6 8_665 1_554 130.70(10)
O8 Sr O6 2_554 1_554 90.69(10)
O6 Sr O6 7_564 1_554 63.84(14)
O8 Sr O3 8_665 . 66.67(10)
O8 Sr O3 2_554 . 66.67(10)
O6 Sr O3 7_564 . 64.30(11)
O6 Sr O3 1_554 . 64.30(11)
O8 Sr O5 8_665 6_556 115.62(10)
O8 Sr O5 2_554 6_556 115.62(10)
O6 Sr O5 7_564 6_556 113.20(11)
O6 Sr O5 1_554 6_556 113.20(11)
O3 Sr O5 . 6_556 176.94(14)
O8 Sr O5 8_665 2_554 134.42(12)
O8 Sr O5 2_554 2_554 60.86(12)
O6 Sr O5 7_564 2_554 124.71(12)
O6 Sr O5 1_554 2_554 62.14(12)
O3 Sr O5 . 2_554 101.06(9)
O5 Sr O5 6_556 2_554 78.82(9)
O8 Sr O5 8_665 2_564 60.86(12)
O8 Sr O5 2_554 2_564 134.42(12)
O6 Sr O5 7_564 2_564 62.14(12)
O6 Sr O5 1_554 2_564 124.71(12)
O3 Sr O5 . 2_564 101.06(9)
O5 Sr O5 6_556 2_564 78.82(9)
O5 Sr O5 2_554 2_564 157.29(19)
O8 Sr O7 8_665 6_556 93.59(10)
O8 Sr O7 2_554 6_556 58.93(9)
O6 Sr O7 7_564 6_556 170.32(9)
O6 Sr O7 1_554 6_556 118.71(9)
O3 Sr O7 . 6_556 125.38(10)
O5 Sr O7 6_556 6_556 57.12(10)
O5 Sr O7 2_554 6_556 56.60(11)
O5 Sr O7 2_564 6_556 112.74(12)
O8 Sr O7 8_665 4_455 58.93(9)
O8 Sr O7 2_554 4_455 93.59(10)
O6 Sr O7 7_564 4_455 118.71(9)
O6 Sr O7 1_554 4_455 170.32(9)
O3 Sr O7 . 4_455 125.38(10)
O5 Sr O7 6_556 4_455 57.12(10)
O5 Sr O7 2_554 4_455 112.74(12)
O5 Sr O7 2_564 4_455 56.60(11)
O7 Sr O7 6_556 4_455 57.10(13)
O8 Sr O7 8_665 2_554 169.87(9)
O8 Sr O7 2_554 2_554 114.13(9)
O6 Sr O7 7_564 2_554 87.28(9)
O6 Sr O7 1_554 2_554 56.61(9)
O3 Sr O7 . 2_554 120.87(10)
O5 Sr O7 6_556 2_554 56.59(10)
O5 Sr O7 2_554 2_554 53.40(11)
O5 Sr O7 2_564 2_554 109.64(11)
O7 Sr O7 6_556 2_554 87.00(9)
O7 Sr O7 4_455 2_554 113.71(6)
O8 Sr O7 8_665 8_665 114.13(9)
O8 Sr O7 2_554 8_665 169.87(9)
O6 Sr O7 7_564 8_665 56.61(9)
O6 Sr O7 1_554 8_665 87.28(9)
O3 Sr O7 . 8_665 120.87(10)
O5 Sr O7 6_556 8_665 56.59(10)
O5 Sr O7 2_554 8_665 109.64(11)
O5 Sr O7 2_564 8_665 53.40(11)
O7 Sr O7 6_556 8_665 113.71(6)
O7 Sr O7 4_455 8_665 87.00(9)
O7 Sr O7 2_554 8_665 56.78(12)
O8 Sr Li 8_665 . 38.39(9)
O8 Sr Li 2_554 . 38.39(9)
O6 Sr Li 7_564 . 122.67(19)
O6 Sr Li 1_554 . 122.67(19)
O3 Sr Li . . 70.2(2)
O5 Sr Li 6_556 . 112.9(2)
O5 Sr Li 2_554 . 96.11(10)
O5 Sr Li 2_564 . 96.11(10)
O7 Sr Li 6_556 . 64.8(2)
O7 Sr Li 4_455 . 64.8(2)
O7 Sr Li 2_554 . 147.79(12)
O7 Sr Li 8_665 . 147.79(12)
O8 Sr Ti1 8_665 5_556 101.68(8)
O8 Sr Ti1 2_554 5_556 34.72(7)
O6 Sr Ti1 7_564 5_556 151.51(7)
O6 Sr Ti1 1_554 5_556 89.09(7)
O3 Sr Ti1 . 5_556 97.02(6)
O5 Sr Ti1 6_556 5_556 84.59(6)
O5 Sr Ti1 2_554 5_556 33.89(10)
O5 Sr Ti1 2_564 5_556 146.00(10)
O7 Sr Ti1 6_556 5_556 35.13(7)
O7 Sr Ti1 4_455 5_556 89.48(7)
O7 Sr Ti1 2_554 5_556 84.59(6)
O7 Sr Ti1 8_665 5_556 135.26(7)
Li Sr Ti1 . 5_556 63.46(8)
O8 Sr Ti1 8_665 5_566 34.72(7)
O8 Sr Ti1 2_554 5_566 101.68(8)
O6 Sr Ti1 7_564 5_566 89.09(7)
O6 Sr Ti1 1_554 5_566 151.51(7)
O3 Sr Ti1 . 5_566 97.02(6)
O5 Sr Ti1 6_556 5_566 84.59(6)
O5 Sr Ti1 2_554 5_566 146.00(10)
O5 Sr Ti1 2_564 5_566 33.89(10)
O7 Sr Ti1 6_556 5_566 89.48(7)
O7 Sr Ti1 4_455 5_566 35.13(7)
O7 Sr Ti1 2_554 5_566 135.26(7)
O7 Sr Ti1 8_665 5_566 84.59(6)
Li Sr Ti1 . 5_566 63.46(8)
Ti1 Sr Ti1 5_556 5_566 115.59(4)
O5 Ti1 O8 6_557 6_557 95.14(15)
O5 Ti1 O8 6_557 4_456 95.14(15)
O8 Ti1 O8 6_557 4_456 82.23(19)
O5 Ti1 O7 6_557 8_666 92.19(14)
O8 Ti1 O7 6_557 8_666 169.59(15)
O8 Ti1 O7 4_456 8_666 89.78(13)
O5 Ti1 O7 6_557 2 92.19(14)
O8 Ti1 O7 6_557 2 89.78(13)
O8 Ti1 O7 4_456 2 169.59(15)
O7 Ti1 O7 8_666 2 97.3(2)
O5 Ti1 O1 6_557 . 172.9(2)
O8 Ti1 O1 6_557 . 90.24(14)
O8 Ti1 O1 4_456 . 90.24(14)
O7 Ti1 O1 8_666 . 83.11(13)
O7 Ti1 O1 2 . 83.11(13)
O5 Ti1 Ti2 6_557 6_557 95.67(15)
O8 Ti1 Ti2 6_557 6_557 41.13(10)
O8 Ti1 Ti2 4_456 6_557 41.13(10)
O7 Ti1 Ti2 8_666 6_557 130.72(10)
O7 Ti1 Ti2 2 6_557 130.72(10)
O1 Ti1 Ti2 . 6_557 91.48(14)
O5 Ti1 Cr4 6_557 7_565 134.32(12)
O8 Ti1 Cr4 6_557 7_565 130.52(11)
O8 Ti1 Cr4 4_456 7_565 90.69(10)
O7 Ti1 Cr4 8_666 7_565 42.47(9)
O7 Ti1 Cr4 2 7_565 89.46(10)
O1 Ti1 Cr4 . 7_565 40.65(9)
Ti2 Ti1 Cr4 6_557 7_565 117.03(5)
O5 Ti1 Ti4 6_557 7_565 134.32(12)
O8 Ti1 Ti4 6_557 7_565 130.52(11)
O8 Ti1 Ti4 4_456 7_565 90.69(10)
O7 Ti1 Ti4 8_666 7_565 42.47(9)
O7 Ti1 Ti4 2 7_565 89.46(10)
O1 Ti1 Ti4 . 7_565 40.65(9)
Ti2 Ti1 Ti4 6_557 7_565 117.03(5)
Cr4 Ti1 Ti4 7_565 7_565 0.00(3)
O8 Ti2 O8 7_565 . 86.3(2)
O8 Ti2 O2 7_565 . 94.59(15)
O8 Ti2 O2 . . 94.59(15)
O8 Ti2 O4 7_565 1_556 94.29(14)
O8 Ti2 O4 . 1_556 94.29(14)
O2 Ti2 O4 . 1_556 167.8(2)
O8 Ti2 O6 7_565 . 173.26(14)
O8 Ti2 O6 . . 95.02(14)
O2 Ti2 O6 . . 91.89(14)
O4 Ti2 O6 1_556 . 79.04(13)
O8 Ti2 O6 7_565 7_565 95.02(13)
O8 Ti2 O6 . 7_565 173.26(14)
O2 Ti2 O6 . 7_565 91.89(14)
O4 Ti2 O6 1_556 7_565 79.04(13)
O6 Ti2 O6 . 7_565 82.90(18)
O8 Ti2 Ti1 7_565 6_657 43.18(10)
O8 Ti2 Ti1 . 6_657 43.18(10)
O2 Ti2 Ti1 . 6_657 95.05(16)
O4 Ti2 Ti1 1_556 6_657 97.13(14)
O6 Ti2 Ti1 . 6_657 137.99(9)
O6 Ti2 Ti1 7_565 6_657 137.99(9)
O8 Ti2 Cr4 7_565 8_666 92.12(10)
O8 Ti2 Cr4 . 8_666 133.20(11)
O2 Ti2 Cr4 . 8_666 132.09(12)
O4 Ti2 Cr4 1_556 8_666 39.12(9)
O6 Ti2 Cr4 . 8_666 82.14(10)
O6 Ti2 Cr4 7_565 8_666 40.24(9)
Ti1 Ti2 Cr4 6_657 8_666 120.69(5)
O8 Ti2 Ti4 7_565 8_666 92.12(10)
O8 Ti2 Ti4 . 8_666 133.20(11)
O2 Ti2 Ti4 . 8_666 132.09(12)
O4 Ti2 Ti4 1_556 8_666 39.12(9)
O6 Ti2 Ti4 . 8_666 82.14(10)
O6 Ti2 Ti4 7_565 8_666 40.24(9)
Ti1 Ti2 Ti4 6_657 8_666 120.69(5)
Cr4 Ti2 Ti4 8_666 8_666 0.000(15)
O8 Ti2 Cr4 7_565 2 133.20(11)
O8 Ti2 Cr4 . 2 92.12(10)
O2 Ti2 Cr4 . 2 132.09(12)
O4 Ti2 Cr4 1_556 2 39.12(9)
O6 Ti2 Cr4 . 2 40.24(9)
O6 Ti2 Cr4 7_565 2 82.14(10)
Ti1 Ti2 Cr4 6_657 2 120.69(5)
Cr4 Ti2 Cr4 8_666 2 56.50(4)
Ti4 Ti2 Cr4 8_666 2 56.50(4)
O5 Ti3 O6 . 2_554 99.07(14)
O5 Ti3 O6 . 8_665 99.07(14)
O6 Ti3 O6 2_554 8_665 96.5(2)
O5 Ti3 O3 . . 163.8(2)
O6 Ti3 O3 2_554 . 91.68(14)
O6 Ti3 O3 8_665 . 91.68(14)
O5 Ti3 O7 . 7_565 86.92(14)
O6 Ti3 O7 2_554 7_565 171.69(15)
O6 Ti3 O7 8_665 7_565 88.13(13)
O3 Ti3 O7 . 7_565 81.29(13)
O5 Ti3 O7 . . 86.92(14)
O6 Ti3 O7 2_554 . 88.13(13)
O6 Ti3 O7 8_665 . 171.69(15)
O3 Ti3 O7 . . 81.29(13)
O7 Ti3 O7 7_565 . 86.43(19)
O5 Ti3 Cr4 . 2_554 128.38(13)
O6 Ti3 Cr4 2_554 2_554 86.77(10)
O6 Ti3 Cr4 8_665 2_554 131.40(11)
O3 Ti3 Cr4 . 2_554 39.73(9)
O7 Ti3 Cr4 7_565 2_554 84.99(10)
O7 Ti3 Cr4 . 2_554 41.77(9)
O5 Ti3 Ti4 . 2_554 128.38(13)
O6 Ti3 Ti4 2_554 2_554 86.77(10)
O6 Ti3 Ti4 8_665 2_554 131.40(11)
O3 Ti3 Ti4 . 2_554 39.73(9)
O7 Ti3 Ti4 7_565 2_554 84.99(10)
O7 Ti3 Ti4 . 2_554 41.77(9)
Cr4 Ti3 Ti4 2_554 2_554 0.00(4)
O5 Ti3 Cr4 . 8_665 128.38(13)
O6 Ti3 Cr4 2_554 8_665 131.40(11)
O6 Ti3 Cr4 8_665 8_665 86.77(10)
O3 Ti3 Cr4 . 8_665 39.73(9)
O7 Ti3 Cr4 7_565 8_665 41.77(9)
O7 Ti3 Cr4 . 8_665 84.99(10)
Cr4 Ti3 Cr4 2_554 8_665 57.48(4)
Ti4 Ti3 Cr4 2_554 8_665 57.48(4)
O5 Ti3 Ti4 . 8_665 128.38(13)
O6 Ti3 Ti4 2_554 8_665 131.40(11)
O6 Ti3 Ti4 8_665 8_665 86.77(10)
O3 Ti3 Ti4 . 8_665 39.73(9)
O7 Ti3 Ti4 7_565 8_665 41.77(9)
O7 Ti3 Ti4 . 8_665 84.99(10)
Cr4 Ti3 Ti4 2_554 8_665 57.48(4)
Ti4 Ti3 Ti4 2_554 8_665 57.48(4)
Cr4 Ti3 Ti4 8_665 8_665 0.000(15)
O2 Ti4 O1 . . 83.69(15)
O2 Ti4 O3 . 2 96.15(14)
O1 Ti4 O3 . 2 168.3(2)
O2 Ti4 O4 . 2 176.6(2)
O1 Ti4 O4 . 2 96.32(14)
O3 Ti4 O4 2 2 84.54(14)
O2 Ti4 O6 . 2_554 92.08(17)
O1 Ti4 O6 . 2_554 96.63(18)
O3 Ti4 O6 2 2_554 95.07(17)
O4 Ti4 O6 2 2_554 84.52(17)
O2 Ti4 O7 . 2 89.29(17)
O1 Ti4 O7 . 2 84.25(17)
O3 Ti4 O7 2 2 84.05(17)
O4 Ti4 O7 2 2 94.11(17)
O6 Ti4 O7 2_554 2 178.44(14)
O2 Ti4 Cr4 . 7_565 41.98(10)
O1 Ti4 Cr4 . 7_565 42.29(10)
O3 Ti4 Cr4 2 7_565 138.02(10)
O4 Ti4 Cr4 2 7_565 137.44(10)
O6 Ti4 Cr4 2_554 7_565 90.37(10)
O7 Ti4 Cr4 2 7_565 91.14(10)
O2 Ti4 Ti4 . 7_565 41.98(10)
O1 Ti4 Ti4 . 7_565 42.29(10)
O3 Ti4 Ti4 2 7_565 138.02(10)
O4 Ti4 Ti4 2 7_565 137.44(10)
O6 Ti4 Ti4 2_554 7_565 90.37(10)
O7 Ti4 Ti4 2 7_565 91.14(10)
Cr4 Ti4 Ti4 7_565 7_565 0.00(4)
O2 Ti4 Cr4 . 7 138.02(10)
O1 Ti4 Cr4 . 7 137.71(10)
O3 Ti4 Cr4 2 7 41.98(10)
O4 Ti4 Cr4 2 7 42.56(10)
O6 Ti4 Cr4 2_554 7 89.63(10)
O7 Ti4 Cr4 2 7 88.86(10)
Cr4 Ti4 Cr4 7_565 7 180.00(6)
Ti4 Ti4 Cr4 7_565 7 180.00(6)
O2 Ti4 Ti4 . 7 138.02(10)
O1 Ti4 Ti4 . 7 137.71(10)
O3 Ti4 Ti4 2 7 41.98(10)
O4 Ti4 Ti4 2 7 42.56(10)
O6 Ti4 Ti4 2_554 7 89.63(10)
O7 Ti4 Ti4 2 7 88.86(10)
Cr4 Ti4 Ti4 7_565 7 180.00(6)
Ti4 Ti4 Ti4 7_565 7 180.00(6)
Cr4 Ti4 Ti4 7 7 0.00(4)
O1 Li O4 . 6_556 107.6(7)
O1 Li O8 . 2_554 112.7(4)
O4 Li O8 6_556 2_554 109.4(4)
O1 Li O8 . 8_665 112.7(4)
O4 Li O8 6_556 8_665 109.4(4)
O8 Li O8 2_554 8_665 105.2(6)
O1 Li Sr . . 146.8(6)
O4 Li Sr 6_556 . 105.6(5)
O8 Li Sr 2_554 . 54.6(3)
O8 Li Sr 8_665 . 54.6(3)
O1 Li Ti4 . 7_565 30.72(16)
O4 Li Ti4 6_556 7_565 121.3(5)
O8 Li Ti4 2_554 7_565 123.1(5)
O8 Li Ti4 8_665 7_565 82.0(3)
Sr Li Ti4 . 7_565 124.8(4)
O1 Li Ti4 . . 30.72(16)
O4 Li Ti4 6_556 . 121.3(5)
O8 Li Ti4 2_554 . 82.0(3)
O8 Li Ti4 8_665 . 123.1(5)
Sr Li Ti4 . . 124.8(4)
Ti4 Li Ti4 7_565 . 51.20(18)
O1 Li Ti4 . 5_556 121.9(5)
O4 Li Ti4 6_556 5_556 30.90(16)
O8 Li Ti4 2_554 5_556 78.5(3)
O8 Li Ti4 8_665 5_556 118.8(5)
Sr Li Ti4 . 5_556 87.6(3)
Ti4 Li Ti4 7_565 5_556 147.0(4)
Ti4 Li Ti4 . 5_556 117.9(2)
O1 Li Ti4 . 3_556 121.9(5)
O4 Li Ti4 6_556 3_556 30.90(16)
O8 Li Ti4 2_554 3_556 118.8(5)
O8 Li Ti4 8_665 3_556 78.5(3)
Sr Li Ti4 . 3_556 87.6(3)
Ti4 Li Ti4 7_565 3_556 117.9(2)
Ti4 Li Ti4 . 3_556 147.0(4)
Ti4 Li Ti4 5_556 3_556 50.83(19)
O1 Li Ti2 . 2_564 84.8(3)
O4 Li Ti2 6_556 2_564 121.64(19)
O8 Li Ti2 2_554 2_564 117.7(5)
O8 Li Ti2 8_665 2_564 27.94(17)
Sr Li Ti2 . 2_564 78.0(2)
Ti4 Li Ti2 7_565 2_564 54.04(13)
Ti4 Li Ti2 . 2_564 98.4(3)
Ti4 Li Ti2 5_556 2_564 142.6(3)
Ti4 Li Ti2 3_556 2_564 93.79(11)
Li O1 Ti4 . 7_565 119.0(3)
Li O1 Ti4 . . 119.0(3)
Ti4 O1 Ti4 7_565 . 95.4(2)
Li O1 Ti1 . . 124.4(5)
Ti4 O1 Ti1 7_565 . 96.38(17)
Ti4 O1 Ti1 . . 96.38(17)
Ti2 O2 Ti4 . . 130.85(12)
Ti2 O2 Ti4 . 7_565 130.85(12)
Ti4 O2 Ti4 . 7_565 96.0(2)
Ti4 O3 Ti4 2_554 8_665 96.0(2)
Ti4 O3 Ti3 2_554 . 98.83(17)
Ti4 O3 Ti3 8_665 . 98.83(17)
Ti4 O3 Sr 2_554 . 98.65(16)
Ti4 O3 Sr 8_665 . 98.65(16)
Ti3 O3 Sr . . 153.7(2)
Ti4 O4 Ti4 2_554 8_665 94.9(2)
Ti4 O4 Li 2_554 6_656 118.2(3)
Ti4 O4 Li 8_665 6_656 118.2(3)
Ti4 O4 Ti2 2_554 1_554 100.93(17)
Ti4 O4 Ti2 8_665 1_554 100.93(17)
Li O4 Ti2 6_656 1_554 119.5(4)
Ti3 O5 Ti1 . 6_657 161.9(3)
Ti3 O5 Sr . 6_656 100.5(2)
Ti1 O5 Sr 6_657 6_656 97.52(19)
Ti3 O5 Sr . 2 89.87(10)
Ti1 O5 Sr 6_657 2 86.62(10)
Sr O5 Sr 6_656 2 101.18(9)
Ti3 O5 Sr . 2_565 89.87(10)
Ti1 O5 Sr 6_657 2_565 86.62(10)
Sr O5 Sr 6_656 2_565 101.18(9)
Sr O5 Sr 2 2_565 157.29(19)
Ti3 O6 Ti4 2 2 128.03(18)
Ti3 O6 Ti2 2 . 128.53(17)
Ti4 O6 Ti2 2 . 94.84(14)
Ti3 O6 Sr 2 1_556 96.04(13)
Ti4 O6 Sr 2 1_556 98.43(13)
Ti2 O6 Sr . 1_556 105.19(13)
Ti1 O7 Ti4 2_554 2_554 96.24(14)
Ti1 O7 Ti3 2_554 . 166.92(19)
Ti4 O7 Ti3 2_554 . 95.42(14)
Ti1 O7 Sr 2_554 6_656 85.46(11)
Ti4 O7 Sr 2_554 6_656 134.39(15)
Ti3 O7 Sr . 6_656 90.61(12)
Ti1 O7 Sr 2_554 2 85.12(11)
Ti4 O7 Sr 2_554 2 132.61(14)
Ti3 O7 Sr . 2 82.63(10)
Sr O7 Sr 6_656 2 93.00(9)
Ti2 O8 Ti1 . 6_657 95.70(15)
Ti2 O8 Li . 2 121.7(4)
Ti1 O8 Li 6_657 2 124.0(4)
Ti2 O8 Sr . 2 134.64(15)
Ti1 O8 Sr 6_657 2 94.49(12)
Li O8 Sr 2 2 87.0(3)

loop_
_geom_bond_atom_site_label_1
_geom_bond_atom_site_label_2
_geom_bond_site_symmetry_2
_geom_bond_distance
Sr O8 8_665 2.647(3)
Sr O8 2_554 2.647(3)
Sr O6 7_564 2.709(3)
Sr O6 1_554 2.709(3)
Sr O3 . 2.730(5)
Sr O5 6_556 2.736(5)
Sr O5 2_554 2.9390(11)
Sr O5 2_564 2.9390(11)
Sr O7 6_556 2.941(3)
Sr O7 4_455 2.941(3)
Sr O7 2_554 3.105(3)
Sr O7 8_665 3.105(3)
Sr Li . 3.244(13)
Sr Ti1 5_556 3.4055(9)
Sr Ti1 5_566 3.4055(9)
Ti1 O5 6_557 1.902(5)
Ti1 O8 6_557 1.946(3)
Ti1 O8 4_456 1.946(3)
Ti1 O7 8_666 1.966(3)
Ti1 O7 2 1.966(3)
Ti1 O1 . 2.031(5)
Ti1 Ti2 6_557 2.8293(18)
Ti1 Cr4 7_565 2.9614(14)
Ti1 Ti4 7_565 2.9614(14)
Ti2 O8 7_565 1.870(3)
Ti2 O8 . 1.870(3)
Ti2 O2 . 1.878(5)
Ti2 O4 1_556 1.997(5)
Ti2 O6 . 2.164(3)
Ti2 O6 7_565 2.164(3)
Ti2 Ti1 6_657 2.8293(18)
Ti2 Cr4 8_666 3.0538(15)
Ti2 Ti4 8_666 3.0538(15)
Ti2 Cr4 2 3.0538(15)
Ti3 O5 . 1.898(5)
Ti3 O6 2_554 1.941(3)
Ti3 O6 8_665 1.941(3)
Ti3 O3 . 2.014(5)
Ti3 O7 7_565 2.052(3)
Ti3 O7 . 2.052(3)
Ti3 Cr4 2_554 3.0061(14)
Ti3 Ti4 2_554 3.0061(14)
Ti3 Cr4 8_665 3.0061(14)
Ti3 Ti4 8_665 3.0061(14)
Ti4 O2 . 1.932(3)
Ti4 O1 . 1.941(3)
Ti4 O3 2 1.944(3)
Ti4 O4 2 1.962(3)
Ti4 O6 2_554 1.980(3)
Ti4 O7 2 2.011(3)
Ti4 Cr4 7_565 2.8722(17)
Ti4 Ti4 7_565 2.8722(17)
Ti4 Cr4 7 2.8908(17)
Ti4 Ti4 7 2.8908(17)
Li O1 . 1.916(13)
Li O4 6_556 1.964(14)
Li O8 2_554 2.017(9)
Li O8 8_665 2.017(9)
Li Ti4 7_565 3.324(11)
Li Ti4 5_556 3.368(11)
Li Ti4 3_556 3.368(11)
Li Ti2 2_564 3.396(7)
O1 Ti4 7_565 1.941(3)
O2 Ti4 7_565 1.932(3)
O3 Ti4 2_554 1.944(3)
O3 Ti4 8_665 1.944(3)
O4 Ti4 2_554 1.962(3)
O4 Ti4 8_665 1.962(3)
O4 Li 6_656 1.964(14)
O4 Ti2 1_554 1.997(5)
O5 Ti1 6_657 1.902(5)
O5 Sr 6_656 2.736(5)
O5 Sr 2 2.9390(11)
O5 Sr 2_565 2.9390(11)
O6 Ti3 2 1.941(3)
O6 Ti4 2 1.980(3)
O6 Sr 1_556 2.709(3)
O7 Ti1 2_554 1.966(3)
O7 Ti4 2_554 2.011(3)
O7 Sr 6_656 2.941(3)
O7 Sr 2 3.105(3)
O8 Ti1 6_657 1.946(3)
O8 Li 2 2.017(9)
O8 Sr 2 2.647(3)
